data_2205852
loop_
_publ_author_name
'Wang, Hai-Bo'
'Pu, Yue-Qing'
'Chen, Jia-Hui'
'Wang, Jin-Tang'

_publ_section_title
;
 Methyl 2-[3-(2-chlorophenyl)-1,2,4-oxadiazol-5-ylmethoxy]phenylacetate
;
_journal_issue 6
_journal_name_full 'Acta Crystallographica Section E'
_journal_page_first o1858
_journal_page_last o1860
_journal_paper_doi 10.1107/S1600536805015138
_journal_volume 61
_journal_year 2005
_chemical_formula_iupac 'C18 H15 Cl N2 O4'
_chemical_formula_moiety 'C18 H15 Cl N2 O4'
_chemical_formula_sum 'C18 H15 Cl N2 O4'
_chemical_formula_weight 358.77
_chemical_name_systematic
;
Methyl 2-[3-(2-chlorophenyl)-1,2,4-oxadiazol-5-ylmethoxy]phenylacetate
;
_space_group_IT_number 14
_symmetry_cell_setting monoclinic
_symmetry_space_group_name_Hall '-P 2ybc'
_symmetry_space_group_name_H-M 'P 1 21/c 1'
_atom_sites_solution_hydrogens geom
_atom_sites_solution_primary direct
_atom_sites_solution_secondary difmap
_cell_angle_alpha 90.00
_cell_angle_beta 103.08(3)
_cell_angle_gamma 90.00
_cell_formula_units_Z 4
_cell_length_a 11.314(2)
_cell_length_b 7.9510(16)
_cell_length_c 19.598(4)
_cell_measurement_reflns_used 25
_cell_measurement_temperature 293(2)
_cell_measurement_theta_max 13
_cell_measurement_theta_min 10
_cell_volume 1717.2(6)
_computing_cell_refinement 'CAD-4 Software'
_computing_data_collection 'CAD-4 Software (Enraf--Nonius, 1989)'
_computing_data_reduction 'XCAD4 (Harms & Wocadlo, 1995)'
_computing_molecular_graphics 'SHELXTL (Siemens, 1996)'
_computing_publication_material SHELXL97
_computing_structure_refinement 'SHELXL97 (Sheldrick, 1997)'
_computing_structure_solution 'SHELXS97 (Sheldrick, 1997)'
_diffrn_ambient_temperature 293(2)
_diffrn_measured_fraction_theta_full 0.998
_diffrn_measured_fraction_theta_max 0.998
_diffrn_measurement_device_type 'Enraf--Nonius CAD-4'
_diffrn_measurement_method \w/2\q
_diffrn_radiation_monochromator graphite
_diffrn_radiation_source 'fine-focus sealed tube'
_diffrn_radiation_type MoK\a
_diffrn_radiation_wavelength 0.71073
_diffrn_reflns_av_R_equivalents 0.06
_diffrn_reflns_av_sigmaI/netI 0.0845
_diffrn_reflns_limit_h_max 13
_diffrn_reflns_limit_h_min 0
_diffrn_reflns_limit_k_max 9
_diffrn_reflns_limit_k_min 0
_diffrn_reflns_limit_l_max 22
_diffrn_reflns_limit_l_min -23
_diffrn_reflns_number 3191
_diffrn_reflns_theta_full 25.00
_diffrn_reflns_theta_max 25.00
_diffrn_reflns_theta_min 1.85
_diffrn_standards_decay_% 0
_diffrn_standards_interval_count 200
_diffrn_standards_interval_time 120
_diffrn_standards_number 3
_exptl_absorpt_coefficient_mu 0.248
_exptl_absorpt_correction_type none
_exptl_crystal_colour colourless
_exptl_crystal_density_diffrn 1.388
_exptl_crystal_density_method 'not measured'
_exptl_crystal_description block
_exptl_crystal_F_000 744
_exptl_crystal_size_max .3
_exptl_crystal_size_mid .2
_exptl_crystal_size_min .2
_refine_diff_density_max 0.251
_refine_diff_density_min -0.275
_refine_ls_extinction_method none
_refine_ls_goodness_of_fit_ref 0.98
_refine_ls_hydrogen_treatment constr
_refine_ls_matrix_type full
_refine_ls_number_parameters 227
_refine_ls_number_reflns 3028
_refine_ls_number_restraints 0
_refine_ls_restrained_S_all 0.98
_refine_ls_R_factor_all 0.13
_refine_ls_R_factor_gt 0.06
_refine_ls_shift/su_max 0.000
_refine_ls_shift/su_mean 0.000
_refine_ls_structure_factor_coef Fsqd
_refine_ls_weighting_details 'calc w = 1/[\s^2^(Fo^2^)+(0.0586P)^2^] where P = (Fo^2^+2Fc^2^)/3'
_refine_ls_weighting_scheme calc
_refine_ls_wR_factor_gt 0.13
_refine_ls_wR_factor_ref 0.15
_reflns_number_gt 1559
_reflns_number_total 3028
_reflns_threshold_expression I>2\s(I)
_cod_data_source_file at6008.cif
_cod_data_source_block I
_cod_depositor_comments
;
The following automatic conversions were performed:
'_symmetry_cell_setting' value 'Monoclinic' changed to 'monoclinic'
according to '/home/saulius/struct/CIF-dictionaries/cif_core.dic'
dictionary named 'cif_core.dic' version 2.4.1 from 2010-06-29.

Automatic conversion script
Id: cif_fix_enum 1527 2010-12-29 10:47:43Z saulius 

The following automatic conversions were performed:

'_symmetry_cell_setting' value 'Monoclinic' changed to 'monoclinic'
according to /home/saulius/struct/CIF-dictionaries/cif_core.dic
dictionary named 'cif_core.dic' version 2.4.1 from 2010-06-29.

Automatic conversion script
Id: cif_fix_values 1715 2011-07-08 13:25:40Z adriana 
;
_cod_original_sg_symbol_H-M 'P 21/c'
_cod_database_code 2205852
_cod_database_fobs_code 2205852

loop_
_symmetry_equiv_pos_as_xyz
'x, y, z'
'-x, y+1/2, -z+1/2'
'-x, -y, -z'
'x, -y-1/2, z-1/2'

loop_
_atom_site_label
_atom_site_fract_x
_atom_site_fract_y
_atom_site_fract_z
_atom_site_U_iso_or_equiv
_atom_site_adp_type
_atom_site_calc_flag
_atom_site_refinement_flags
_atom_site_occupancy
_atom_site_type_symbol
C1 0.5877(3) 1.0689(4) 0.36370(17) 0.0463(9) Uani d . 1 C
C2 0.5102(3) 1.0577(5) 0.4083(2) 0.0605(10) Uani d . 1 C
H2 0.5351 0.9960 0.4494 0.073 Uiso calc R 1 H
C3 0.3978(3) 1.1326(5) 0.3956(2) 0.0710(12) Uani d . 1 C
H3 0.3481 1.1220 0.4272 0.085 Uiso calc R 1 H
C4 0.3605(4) 1.2248(5) 0.3340(2) 0.0722(12) Uani d . 1 C
H4 0.2854 1.2780 0.3242 0.087 Uiso calc R 1 H
C5 0.4349(4) 1.2367(5) 0.2881(2) 0.0672(11) Uani d . 1 C
H5 0.4085 1.2960 0.2465 0.081 Uiso calc R 1 H
C6 0.5473(3) 1.1634(4) 0.30191(17) 0.0515(9) Uani d . 1 C
C7 0.7056(3) 0.9874(4) 0.38450(17) 0.0446(8) Uani d . 1 C
C8 0.8522(3) 0.8680(4) 0.44999(17) 0.0425(8) Uani d . 1 C
C9 0.9412(3) 0.7821(4) 0.50772(18) 0.0487(9) Uani d . 1 C
H9A 0.9541 0.8485 0.5503 0.058 Uiso calc R 1 H
H9B 0.9110 0.6723 0.5170 0.058 Uiso calc R 1 H
C10 1.1432(3) 0.6703(4) 0.52436(18) 0.0488(9) Uani d . 1 C
C11 1.2393(3) 0.6438(5) 0.4925(2) 0.0568(10) Uani d . 1 C
C12 1.3351(4) 0.5487(6) 0.5291(3) 0.0770(13) Uani d . 1 C
H12 1.4005 0.5283 0.5089 0.092 Uiso calc R 1 H
C13 1.3374(4) 0.4825(6) 0.5949(3) 0.0812(14) Uani d . 1 C
H13 1.4034 0.4193 0.6184 0.097 Uiso calc R 1 H
C14 1.2418(4) 0.5114(5) 0.6245(2) 0.0689(12) Uani d . 1 C
H14 1.2420 0.4668 0.6684 0.083 Uiso calc R 1 H
C15 1.1443(3) 0.6063(5) 0.59007(19) 0.0594(10) Uani d . 1 C
H15 1.0797 0.6270 0.6110 0.071 Uiso calc R 1 H
C16 1.2341(3) 0.7164(5) 0.4215(2) 0.0693(12) Uani d . 1 C
H16A 1.3140 0.7085 0.4114 0.083 Uiso calc R 1 H
H16B 1.2134 0.8347 0.4221 0.083 Uiso calc R 1 H
C17 1.1441(4) 0.6311(6) 0.3639(2) 0.0616(11) Uani d . 1 C
C18 1.0154(5) 0.6606(7) 0.2523(2) 0.1038(17) Uani d . 1 C
H18A 1.0552 0.5743 0.2316 0.156 Uiso calc R 1 H
H18B 0.9863 0.7464 0.2182 0.156 Uiso calc R 1 H
H18C 0.9483 0.6127 0.2680 0.156 Uiso calc R 1 H
Cl1 0.63494(10) 1.19318(15) 0.24183(5) 0.0760(4) Uani d . 1 Cl
N1 0.7778(3) 0.9543(4) 0.34302(15) 0.0625(9) Uani d . 1 N
N2 0.7499(2) 0.9314(3) 0.45270(13) 0.0449(7) Uani d . 1 N
O1 0.8783(2) 0.8732(3) 0.38731(12) 0.0617(7) Uani d . 1 O
O2 1.0499(2) 0.7658(3) 0.48543(13) 0.0591(7) Uani d . 1 O
O3 1.1166(3) 0.4841(4) 0.36448(14) 0.0726(8) Uani d . 1 O
O4 1.0999(3) 0.7330(4) 0.31099(16) 0.0802(9) Uani d . 1 O

loop_
_atom_site_aniso_label
_atom_site_aniso_U_11
_atom_site_aniso_U_22
_atom_site_aniso_U_33
_atom_site_aniso_U_12
_atom_site_aniso_U_13
_atom_site_aniso_U_23
C1 0.049(2) 0.040(2) 0.048(2) -0.0030(17) 0.0074(17) -0.0046(17)
C2 0.059(2) 0.061(3) 0.061(2) 0.006(2) 0.011(2) 0.004(2)
C3 0.058(2) 0.074(3) 0.083(3) 0.007(2) 0.021(2) 0.001(3)
C4 0.061(3) 0.055(3) 0.094(3) 0.011(2) 0.003(3) 0.003(3)
C5 0.073(3) 0.051(3) 0.070(3) 0.002(2) -0.001(2) 0.006(2)
C6 0.062(2) 0.039(2) 0.050(2) -0.0042(19) 0.0039(18) -0.0053(17)
C7 0.053(2) 0.036(2) 0.044(2) -0.0084(17) 0.0088(17) -0.0057(16)
C8 0.045(2) 0.0354(19) 0.045(2) -0.0062(17) 0.0061(16) -0.0053(16)
C9 0.051(2) 0.040(2) 0.055(2) -0.0018(18) 0.0113(18) -0.0044(18)
C10 0.048(2) 0.035(2) 0.057(2) -0.0037(17) -0.0025(18) -0.0060(18)
C11 0.047(2) 0.051(2) 0.071(3) -0.007(2) 0.010(2) -0.014(2)
C12 0.045(2) 0.063(3) 0.119(4) -0.001(2) 0.010(3) -0.019(3)
C13 0.066(3) 0.057(3) 0.103(4) 0.006(2) -0.018(3) 0.005(3)
C14 0.078(3) 0.047(3) 0.069(3) -0.004(2) -0.009(2) -0.002(2)
C15 0.066(2) 0.047(2) 0.059(2) 0.003(2) 0.001(2) -0.0042(19)
C16 0.065(3) 0.063(3) 0.087(3) -0.014(2) 0.032(2) -0.008(2)
C17 0.066(3) 0.053(3) 0.076(3) 0.005(2) 0.037(2) -0.001(2)
C18 0.120(4) 0.116(5) 0.071(3) 0.018(4) 0.013(3) 0.021(3)
Cl1 0.1036(9) 0.0714(8) 0.0544(6) 0.0028(6) 0.0208(6) 0.0115(5)
N1 0.062(2) 0.077(2) 0.0483(17) 0.0114(18) 0.0114(16) 0.0072(17)
N2 0.0497(18) 0.0406(17) 0.0440(16) -0.0007(15) 0.0097(14) 0.0008(13)
O1 0.0619(16) 0.0720(18) 0.0521(15) 0.0122(14) 0.0150(13) 0.0011(13)
O2 0.0500(15) 0.0596(17) 0.0678(16) 0.0071(13) 0.0133(13) 0.0148(14)
O3 0.094(2) 0.0502(19) 0.0702(18) -0.0049(16) 0.0112(16) 0.0015(15)
O4 0.100(2) 0.066(2) 0.0773(19) 0.0088(18) 0.0268(18) 0.0218(17)

loop_
_atom_type_symbol
_atom_type_description
_atom_type_scat_dispersion_real
_atom_type_scat_dispersion_imag
_atom_type_scat_source
C C 0.0033 0.0016 'International Tables Vol C Tables 4.2.6.8 and 6.1.1.4'
H H 0.0000 0.0000 'International Tables Vol C Tables 4.2.6.8 and 6.1.1.4'
N N 0.0061 0.0033 'International Tables Vol C Tables 4.2.6.8 and 6.1.1.4'
O O 0.0106 0.0060 'International Tables Vol C Tables 4.2.6.8 and 6.1.1.4'
Cl Cl 0.1484 0.1585 'International Tables Vol C Tables 4.2.6.8 and 6.1.1.4'

loop_
_geom_angle_atom_site_label_1
_geom_angle_atom_site_label_2
_geom_angle_atom_site_label_3
_geom_angle
_geom_angle_publ_flag
C2 C1 C6 116.8(3) ?
C2 C1 C7 118.0(3) yes
C6 C1 C7 125.2(3) yes
C3 C2 C1 123.6(4) ?
C3 C2 H2 118.2 ?
C1 C2 H2 118.2 ?
C2 C3 C4 118.1(4) ?
C2 C3 H3 120.9 ?
C4 C3 H3 120.9 ?
C5 C4 C3 119.7(4) ?
C5 C4 H4 120.1 ?
C3 C4 H4 120.1 ?
C4 C5 C6 121.5(4) ?
C4 C5 H5 119.2 ?
C6 C5 H5 119.2 ?
C5 C6 C1 120.2(4) ?
C5 C6 Cl1 117.4(3) yes
C1 C6 Cl1 122.4(3) yes
N1 C7 N2 113.2(3) yes
N1 C7 C1 125.4(3) yes
N2 C7 C1 121.3(3) yes
N2 C8 O1 114.9(3) yes
N2 C8 C9 127.6(3) yes
O1 C8 C9 117.4(3) yes
O2 C9 C8 107.1(3) yes
O2 C9 H9A 110.3 ?
C8 C9 H9A 110.3 ?
O2 C9 H9B 110.3 ?
C8 C9 H9B 110.3 ?
H9A C9 H9B 108.5 ?
O2 C10 C15 124.2(3) yes
O2 C10 C11 114.4(3) yes
C15 C10 C11 121.4(3) ?
C12 C11 C10 116.9(4) ?
C12 C11 C16 123.7(4) yes
C10 C11 C16 119.4(3) yes
C11 C12 C13 122.6(4) ?
C11 C12 H12 118.7 ?
C13 C12 H12 118.7 ?
C14 C13 C12 118.9(4) ?
C14 C13 H13 120.6 ?
C12 C13 H13 120.6 ?
C13 C14 C15 120.7(4) ?
C13 C14 H14 119.7 ?
C15 C14 H14 119.7 ?
C14 C15 C10 119.7(4) ?
C14 C15 H15 120.2 ?
C10 C15 H15 120.2 ?
C11 C16 C17 113.8(3) yes
C11 C16 H16A 108.8 ?
C17 C16 H16A 108.8 ?
C11 C16 H16B 108.8 ?
C17 C16 H16B 108.8 ?
H16A C16 H16B 107.7 ?
O3 C17 O4 123.2(4) yes
O3 C17 C16 124.2(4) v
O4 C17 C16 112.7(4) yes
O4 C18 H18A 109.5 ?
O4 C18 H18B 109.5 ?
H18A C18 H18B 109.5 ?
O4 C18 H18C 109.5 ?
H18A C18 H18C 109.5 ?
H18B C18 H18C 109.5 ?
C7 N1 O1 103.8(3) yes
C8 N2 C7 102.7(3) yes
C8 O1 N1 105.3(2) yes
C10 O2 C9 119.6(3) yes
C17 O4 C18 116.5(4) yes

loop_
_geom_bond_atom_site_label_1
_geom_bond_atom_site_label_2
_geom_bond_distance
_geom_bond_publ_flag
C1 C2 1.374(5) ?
C1 C6 1.411(5) ?
C1 C7 1.455(5) yes
C2 C3 1.374(5) ?
C2 H2 0.9300 ?
C3 C4 1.394(5) ?
C3 H3 0.9300 ?
C4 C5 1.367(5) ?
C4 H4 0.9300 ?
C5 C6 1.369(5) ?
C5 H5 0.9300 ?
C6 Cl1 1.719(4) yes
C7 N1 1.303(4) yes
C7 N2 1.390(4) yes
C8 N2 1.274(4) yes
C8 O1 1.327(4) yes
C8 C9 1.498(4) yes
C9 O2 1.401(4) yes
C9 H9A 0.9700 ?
C9 H9B 0.9700 ?
C10 O2 1.381(4) yes
C10 C15 1.382(5) ?
C10 C11 1.387(5) ?
C11 C12 1.382(5) ?
C11 C16 1.495(5) yes
C12 C13 1.388(6) ?
C12 H12 0.9300 ?
C13 C14 1.357(6) ?
C13 H13 0.9300 ?
C14 C15 1.380(5) ?
C14 H14 0.9300 ?
C15 H15 0.9300 ?
C16 C17 1.501(5) yes
C16 H16A 0.9700 ?
C16 H16B 0.9700 ?
C17 O3 1.211(4) yes
C17 O4 1.322(5) yes
C18 O4 1.439(5) yes
C18 H18A 0.9600 ?
C18 H18B 0.9600 ?
C18 H18C 0.9600 ?
N1 O1 1.420(4) yes

loop_
_geom_hbond_atom_site_label_D
_geom_hbond_atom_site_label_H
_geom_hbond_atom_site_label_A
_geom_hbond_site_symmetry_A
_geom_hbond_distance_DH
_geom_hbond_distance_HA
_geom_hbond_distance_DA
_geom_hbond_angle_DHA
_geom_hbond_publ_flag
C2 H2 N2 . 0.93 2.47 2.838(4) 104 yes
C9 H9B Cg1 3_766 0.97 2.82 3.588(4) 137 yes
C15 H15 O3 3_766 0.93 2.54 3.349(5) 146 yes
C18 H18B O3 2_755 0.96 2.59 3.541(6) 172 yes

loop_
_cod_related_entry_id
_cod_related_entry_database
_cod_related_entry_code
1 ChemSpider 21129501
